data_4312608
loop_
_publ_author_name
'Florence Bravard'
'Yann Bretonni\`ere'
'Rapha\"el Wietzke'
'Christelle Gateau'
'Marinella Mazzanti'
'Pascale Delangle'
'Jacques P\'ecaut'

_publ_section_title
;
 Solid-State and Solution Properties of Cationic Lanthanide Complexes of a
 New Neutral Heptadentate N4O3 Tripodal Ligand
;
_journal_name_full 'Inorganic Chemistry'
_journal_page_first 7978
_journal_page_last 7989
_journal_paper_doi 10.1021/ic034692e
_journal_volume 42
_journal_year 2003
_chemical_formula_sum 'C71 H110 Cl9 N14 Nd3 O11'
_chemical_formula_weight 2087.50
_chemical_name_systematic
;
 ?
;
_space_group_IT_number 62
_symmetry_cell_setting orthorhombic
_symmetry_space_group_name_Hall '-P 2ac 2n'
_symmetry_space_group_name_H-M 'P n m a'
_atom_sites_solution_hydrogens geom
_atom_sites_solution_primary direct
_atom_sites_solution_secondary difmap
_audit_creation_method SHELXL-97
_cell_angle_alpha 90.00
_cell_angle_beta 90.00
_cell_angle_gamma 90.00
_cell_formula_units_Z 4
_cell_length_a 17.4751(10)
_cell_length_b 28.8954(17)
_cell_length_c 17.7919(10)
_cell_measurement_temperature 193(2)
_cell_volume 8984.0(9)
_computing_cell_refinement 'Bruker SMART'
_computing_data_collection 'Bruker SMART'
_computing_data_reduction 'Bruker SHELXTL'
_computing_molecular_graphics 'Bruker SHELXTL'
_computing_publication_material 'Bruker SHELXTL'
_computing_structure_refinement 'SHELXL-97 (Sheldrick, 1997)'
_computing_structure_solution 'SHELXS-97 (Sheldrick, 1990)'
_diffrn_ambient_temperature 193(2)
_diffrn_measured_fraction_theta_full 0.886
_diffrn_measured_fraction_theta_max 0.886
_diffrn_measurement_device_type 'CCD area detector'
_diffrn_measurement_method 'phi and omega scans'
_diffrn_radiation_monochromator graphite
_diffrn_radiation_source 'fine-focus sealed tube'
_diffrn_radiation_type MoK\a
_diffrn_radiation_wavelength 0.71073
_diffrn_reflns_av_R_equivalents 0.0754
_diffrn_reflns_av_sigmaI/netI 0.1549
_diffrn_reflns_limit_h_max 23
_diffrn_reflns_limit_h_min -22
_diffrn_reflns_limit_k_max 37
_diffrn_reflns_limit_k_min -16
_diffrn_reflns_limit_l_max 24
_diffrn_reflns_limit_l_min -8
_diffrn_reflns_number 35251
_diffrn_reflns_theta_full 29.61
_diffrn_reflns_theta_max 29.61
_diffrn_reflns_theta_min 1.78
_exptl_absorpt_coefficient_mu 2.036
_exptl_absorpt_correction_type SADABS
_exptl_crystal_density_diffrn 1.543
_exptl_crystal_density_method 'not measured'
_exptl_crystal_F_000 4220
_exptl_crystal_size_max 0.1
_exptl_crystal_size_mid 0.1
_exptl_crystal_size_min 0.5
_refine_diff_density_max 1.186
_refine_diff_density_min -0.724
_refine_diff_density_rms 0.111
_refine_ls_extinction_method none
_refine_ls_goodness_of_fit_ref 0.837
_refine_ls_hydrogen_treatment mixed
_refine_ls_matrix_type full
_refine_ls_number_parameters 523
_refine_ls_number_reflns 11414
_refine_ls_number_restraints 0
_refine_ls_restrained_S_all 0.837
_refine_ls_R_factor_all 0.1023
_refine_ls_R_factor_gt 0.0350
_refine_ls_shift/su_max 0.095
_refine_ls_shift/su_mean 0.006
_refine_ls_structure_factor_coef Fsqd
_refine_ls_weighting_details 'calc w=1/[\s^2^(Fo^2^)+(0.0319P)^2^+0.0000P] where P=(Fo^2^+2Fc^2^)/3'
_refine_ls_weighting_scheme calc
_refine_ls_wR_factor_gt 0.0707
_refine_ls_wR_factor_ref 0.0855
_reflns_number_gt 5642
_reflns_number_total 11414
_reflns_threshold_expression >2sigma(I)
_cod_data_source_file ic034692esi20030923_045655_1.cif
_cod_data_source_block structure_[Nd(tpaam)]
_cod_depositor_comments
;
The following automatic conversions were performed:

'_symmetry_cell_setting' value 'Orthorhombic' changed to
'orthorhombic' according to the built-in table from CIF Core
dictionary named 'cif_core.dic' version 2.4.1 from 2010-06-29.

Automatic conversion script
Id: cif_fix_values 1646 2011-03-28 12:23:43Z adriana 
;
_cod_database_code 4312608

loop_
_symmetry_equiv_pos_as_xyz
'x, y, z'
'-x+1/2, -y, z+1/2'
'-x, y+1/2, -z'
'x+1/2, -y+1/2, -z+1/2'
'-x, -y, -z'
'x-1/2, y, -z-1/2'
'x, -y-1/2, z'
'-x-1/2, y-1/2, z-1/2'

loop_
_atom_site_label
_atom_site_type_symbol
_atom_site_fract_x
_atom_site_fract_y
_atom_site_fract_z
_atom_site_U_iso_or_equiv
_atom_site_adp_type
_atom_site_occupancy
_atom_site_symmetry_multiplicity
_atom_site_calc_flag
_atom_site_refinement_flags
_atom_site_disorder_assembly
_atom_site_disorder_group
Nd1 Nd 0.642796(8) 0.436669(5) 0.597688(8) 0.02306(4) Uani 1 1 d . . .
Cl1 Cl 0.58551(9) 0.50334(5) 0.49378(8) 0.0343(4) Uani 0.50 1 d P . .
Cl2 Cl 0.55530(4) 0.48103(2) 0.70600(4) 0.0383(2) Uani 1 1 d . . .
O1 O 0.60634(10) 0.40051(6) 0.47466(10) 0.0399(6) Uani 1 1 d . . .
O2 O 0.72287(9) 0.50813(5) 0.61651(9) 0.0278(5) Uani 1 1 d . . .
O3 O 0.75705(9) 0.44027(5) 0.51268(9) 0.0278(5) Uani 1 1 d . . .
O4 O 0.5813(2) 0.50056(12) 0.5332(2) 0.0322(11) Uani 0.50 1 d P . .
C41 C 0.6106(4) 0.5206(2) 0.4614(3) 0.052(2) Uani 0.50 1 d P . .
N1 N 0.52408(11) 0.37944(6) 0.59146(11) 0.0241(6) Uani 1 1 d . . .
N2 N 0.74099(11) 0.44013(7) 0.70853(11) 0.0246(6) Uani 1 1 d . . .
N3 N 0.73439(11) 0.36380(6) 0.59384(11) 0.0245(6) Uani 1 1 d . . .
N4 N 0.62238(11) 0.37348(6) 0.71059(12) 0.0231(6) Uani 1 1 d . . .
N5 N 0.50657(13) 0.40015(7) 0.39310(11) 0.0314(7) Uani 1 1 d . . .
N6 N 0.84761(12) 0.52436(7) 0.60205(13) 0.0373(7) Uani 1 1 d . . .
N7 N 0.83434(14) 0.40230(7) 0.43193(12) 0.0418(7) Uani 1 1 d . . .
C1 C 0.53869(14) 0.36657(8) 0.72478(14) 0.0264(8) Uani 1 1 d . . .
H1A H 0.5170 0.3947 0.7484 0.032 Uiso 1 1 calc R . .
H1B H 0.5312 0.3403 0.7597 0.032 Uiso 1 1 calc R . .
C2 C 0.49819(14) 0.35697(8) 0.65221(15) 0.0263(8) Uani 1 1 d . . .
C3 C 0.43767(14) 0.32505(8) 0.64746(16) 0.0318(8) Uani 1 1 d . . .
H3 H 0.4195 0.3098 0.6913 0.038 Uiso 1 1 calc R . .
C4 C 0.40519(16) 0.31612(9) 0.57924(15) 0.0369(9) Uani 1 1 d . . .
H4 H 0.3639 0.2949 0.5752 0.044 Uiso 1 1 calc R . .
C5 C 0.43306(15) 0.33830(8) 0.51625(16) 0.0330(8) Uani 1 1 d . . .
H5 H 0.4120 0.3320 0.4681 0.040 Uiso 1 1 calc R . .
C6 C 0.49200(15) 0.36979(8) 0.52399(15) 0.0297(8) Uani 1 1 d . . .
C7 C 0.53683(16) 0.39189(9) 0.46110(15) 0.0334(9) Uani 1 1 d . . .
C8 C 0.55902(17) 0.41591(9) 0.33335(15) 0.0401(9) Uani 1 1 d . . .
H8A H 0.5946 0.4391 0.3546 0.048 Uiso 1 1 calc R . .
H8B H 0.5288 0.4313 0.2935 0.048 Uiso 1 1 calc R . .
C9 C 0.60484(18) 0.37727(11) 0.29875(18) 0.0610(12) Uani 1 1 d . . .
H9A H 0.6383 0.3898 0.2596 0.091 Uiso 1 1 calc R . .
H9B H 0.5700 0.3545 0.2765 0.091 Uiso 1 1 calc R . .
H9C H 0.6360 0.3623 0.3376 0.091 Uiso 1 1 calc R . .
C10 C 0.42365(15) 0.40265(8) 0.37714(16) 0.0343(9) Uani 1 1 d . . .
H10A H 0.4114 0.4337 0.3569 0.041 Uiso 1 1 calc R . .
H10B H 0.3950 0.3987 0.4247 0.041 Uiso 1 1 calc R . .
C11 C 0.39738(17) 0.36604(10) 0.32127(15) 0.0470(10) Uani 1 1 d . . .
H11A H 0.3422 0.3691 0.3129 0.070 Uiso 1 1 calc R . .
H11B H 0.4085 0.3352 0.3414 0.070 Uiso 1 1 calc R . .
H11C H 0.4245 0.3703 0.2736 0.070 Uiso 1 1 calc R . .
C12 C 0.65853(15) 0.38921(9) 0.78118(15) 0.0347(9) Uani 1 1 d . . .
H12A H 0.6665 0.3621 0.8144 0.042 Uiso 1 1 calc R . .
H12B H 0.6233 0.4107 0.8072 0.042 Uiso 1 1 calc R . .
C13 C 0.73477(15) 0.41332(9) 0.76895(15) 0.0290(8) Uani 1 1 d . . .
C14 C 0.79203(16) 0.41087(10) 0.82276(16) 0.0425(9) Uani 1 1 d . . .
H14 H 0.7874 0.3909 0.8649 0.051 Uiso 1 1 calc R . .
C15 C 0.85620(17) 0.43843(11) 0.81344(18) 0.0594(11) Uani 1 1 d . . .
H15 H 0.8968 0.4371 0.8489 0.071 Uiso 1 1 calc R . .
C16 C 0.86107(15) 0.46773(10) 0.75263(17) 0.0428(9) Uani 1 1 d . . .
H16 H 0.9040 0.4876 0.7468 0.051 Uiso 1 1 calc R . .
C17 C 0.80290(14) 0.46798(9) 0.70020(15) 0.0271(8) Uani 1 1 d . . .
C18 C 0.79115(15) 0.50187(8) 0.63575(15) 0.0266(8) Uani 1 1 d . . .
C19 C 0.82547(17) 0.55826(9) 0.54339(17) 0.0511(10) Uani 1 1 d . . .
H19A H 0.7819 0.5458 0.5141 0.061 Uiso 1 1 calc R . .
H19B H 0.8689 0.5629 0.5085 0.061 Uiso 1 1 calc R . .
C20 C 0.8029(2) 0.60454(11) 0.5775(2) 0.0794(14) Uani 1 1 d . . .
H20A H 0.7888 0.6261 0.5373 0.119 Uiso 1 1 calc R . .
H20B H 0.8462 0.6172 0.6058 0.119 Uiso 1 1 calc R . .
H20C H 0.7592 0.6002 0.6113 0.119 Uiso 1 1 calc R . .
C21 C 0.93113(15) 0.51662(10) 0.61234(18) 0.0484(10) Uani 1 1 d . . .
H21A H 0.9439 0.5198 0.6663 0.058 Uiso 1 1 calc R . .
H21B H 0.9596 0.5408 0.5845 0.058 Uiso 1 1 calc R . .
C22 C 0.95692(17) 0.46940(11) 0.58528(18) 0.0594(12) Uani 1 1 d . . .
H22A H 1.0121 0.4661 0.5935 0.089 Uiso 1 1 calc R . .
H22B H 0.9458 0.4663 0.5315 0.089 Uiso 1 1 calc R . .
H22C H 0.9296 0.4453 0.6132 0.089 Uiso 1 1 calc R . .
C23 C 0.65503(15) 0.32818(8) 0.68843(15) 0.0327(8) Uani 1 1 d . . .
H23A H 0.6199 0.3127 0.6528 0.039 Uiso 1 1 calc R . .
H23B H 0.6600 0.3083 0.7335 0.039 Uiso 1 1 calc R . .
C24 C 0.73239(15) 0.33395(8) 0.65213(14) 0.0252(8) Uani 1 1 d . . .
C25 C 0.79647(15) 0.30985(8) 0.67584(15) 0.0313(8) Uani 1 1 d . . .
H25 H 0.7938 0.2898 0.7181 0.038 Uiso 1 1 calc R . .
C26 C 0.86433(16) 0.31544(9) 0.63718(15) 0.0372(9) Uani 1 1 d . . .
H26 H 0.9092 0.2997 0.6533 0.045 Uiso 1 1 calc R . .
C27 C 0.86676(15) 0.34426(8) 0.57440(14) 0.0305(8) Uani 1 1 d . . .
H27 H 0.9123 0.3474 0.5458 0.037 Uiso 1 1 calc R . .
C28 C 0.80109(15) 0.36809(8) 0.55488(14) 0.0242(7) Uani 1 1 d . . .
C29 C 0.79629(15) 0.40522(8) 0.49643(15) 0.0280(8) Uani 1 1 d . . .
C30 C 0.86748(16) 0.35990(9) 0.39880(15) 0.0429(9) Uani 1 1 d . . .
H30A H 0.8439 0.3545 0.3490 0.051 Uiso 1 1 calc R . .
H30B H 0.8547 0.3332 0.4313 0.051 Uiso 1 1 calc R . .
C31 C 0.95486(16) 0.36252(10) 0.38955(16) 0.0511(10) Uani 1 1 d . . .
H31A H 0.9736 0.3337 0.3672 0.077 Uiso 1 1 calc R . .
H31B H 0.9787 0.3670 0.4389 0.077 Uiso 1 1 calc R . .
H31C H 0.9679 0.3886 0.3567 0.077 Uiso 1 1 calc R . .
C32 C 0.84217(19) 0.44943(15) 0.38390(17) 0.0887(16) Uani 1 1 d . . .
H32A H 0.8386 0.4770 0.4166 0.106 Uiso 1 1 calc R . .
H32B H 0.8911 0.4504 0.3558 0.106 Uiso 1 1 calc R . .
C33 C 0.7798(2) 0.44659(13) 0.3352(2) 0.1085(18) Uani 1 1 d . . .
H33A H 0.7789 0.4739 0.3025 0.163 Uiso 1 1 calc R . .
H33B H 0.7323 0.4453 0.3645 0.163 Uiso 1 1 calc R . .
H33C H 0.7842 0.4186 0.3044 0.163 Uiso 1 1 calc R . .
Nd2 Nd 0.910947(12) 0.7500 0.434339(12) 0.02498(6) Uani 1 2 d S . .
Cl11 Cl 0.92278(4) 0.84369(2) 0.43906(4) 0.0413(2) Uani 1 1 d . . .
Cl12 Cl 1.04229(6) 0.7500 0.51573(6) 0.0342(3) Uani 1 2 d S . .
Cl13 Cl 0.97510(5) 0.7500 0.29478(5) 0.0229(2) Uani 1 2 d S . .
Cl14 Cl 0.77052(6) 0.7500 0.36436(6) 0.0478(4) Uani 1 2 d S . .
O5 O 0.83469(16) 0.7500 0.55035(14) 0.0492(10) Uani 1 2 d S . .
C42 C 0.8619(3) 0.7500 0.6252(3) 0.105(3) Uani 1 2 d S . .
Cl15 Cl 0.83347(6) 0.2500 0.08812(6) 0.0436(3) Uani 1 2 d S . .
O101 O 0.3071(4) 0.2500 0.2096(3) 0.221(3) Uani 1 2 d S . .
O102 O 0.0104(2) 0.2500 0.0893(3) 0.165(3) Uani 1 2 d S . .
O103 O 0.1120(3) 0.2500 -0.0351(3) 0.146(2) Uani 1 2 d S . .
C101 C 0.2930(4) 0.21451(17) 0.2483(3) 0.051(2) Uani 0.50 1 d P . .
C102 C 0.0325(4) 0.2500 0.1614(4) 0.127(3) Uani 1 2 d S . .
C103 C 0.1838(4) 0.2500 0.0030(4) 0.111(3) Uani 1 2 d S . .

loop_
_atom_site_aniso_label
_atom_site_aniso_U_11
_atom_site_aniso_U_22
_atom_site_aniso_U_33
_atom_site_aniso_U_23
_atom_site_aniso_U_13
_atom_site_aniso_U_12
Nd1 0.01661(7) 0.02101(6) 0.03154(7) 0.00636(7) -0.00002(8) 0.00080(7)
Cl1 0.0361(8) 0.0336(7) 0.0333(8) 0.0083(7) -0.0070(8) 0.0103(7)
Cl2 0.0321(4) 0.0306(4) 0.0521(5) 0.0108(4) 0.0183(4) 0.0049(3)
O1 0.0282(11) 0.0574(12) 0.0341(11) 0.0144(10) -0.0031(10) -0.0165(10)
O2 0.0228(10) 0.0240(9) 0.0368(11) 0.0050(9) 0.0006(9) -0.0030(8)
O3 0.0234(10) 0.0262(9) 0.0338(10) 0.0064(9) 0.0076(9) 0.0066(9)
O4 0.033(2) 0.0279(19) 0.036(2) 0.0135(19) 0.001(2) 0.0103(19)
C41 0.076(5) 0.051(4) 0.030(3) 0.033(3) 0.019(3) 0.008(4)
N1 0.0186(12) 0.0248(11) 0.0288(12) 0.0089(10) 0.0010(11) -0.0024(10)
N2 0.0134(11) 0.0320(11) 0.0284(12) -0.0023(11) 0.0009(10) 0.0021(11)
N3 0.0240(12) 0.0218(10) 0.0276(12) 0.0005(10) -0.0006(11) 0.0052(10)
N4 0.0182(12) 0.0212(10) 0.0298(12) 0.0064(10) 0.0052(10) 0.0040(10)
N5 0.0379(14) 0.0294(12) 0.0269(13) 0.0050(11) -0.0041(12) -0.0087(11)
N6 0.0260(13) 0.0353(12) 0.0506(15) -0.0004(12) 0.0114(13) -0.0103(11)
N7 0.0635(17) 0.0352(12) 0.0266(12) 0.0125(12) 0.0158(13) 0.0208(12)
C1 0.0232(15) 0.0250(13) 0.0311(16) 0.0060(13) 0.0058(14) -0.0001(13)
C2 0.0242(15) 0.0220(13) 0.0328(16) 0.0029(13) 0.0053(14) 0.0060(13)
C3 0.0237(15) 0.0308(15) 0.0409(17) 0.0076(14) 0.0088(14) -0.0058(13)
C4 0.0324(16) 0.0338(15) 0.0445(19) 0.0048(14) -0.0059(15) -0.0136(14)
C5 0.0297(17) 0.0318(15) 0.0375(17) 0.0063(14) -0.0089(14) -0.0099(14)
C6 0.0290(16) 0.0266(14) 0.0336(16) 0.0084(13) -0.0023(15) -0.0021(13)
C7 0.0382(18) 0.0282(15) 0.0337(17) 0.0028(14) -0.0016(15) -0.0055(14)
C8 0.056(2) 0.0402(16) 0.0238(16) 0.0085(14) -0.0006(16) -0.0033(16)
C9 0.055(2) 0.073(2) 0.055(2) -0.012(2) 0.006(2) -0.006(2)
C10 0.0352(18) 0.0296(14) 0.0380(17) 0.0055(14) -0.0093(15) -0.0034(14)
C11 0.049(2) 0.0554(19) 0.0364(18) 0.0023(16) -0.0128(17) -0.0085(18)
C12 0.0316(18) 0.0431(16) 0.0294(16) 0.0095(14) -0.0019(14) 0.0003(14)
C13 0.0210(15) 0.0337(15) 0.0323(16) 0.0045(14) 0.0030(14) 0.0039(13)
C14 0.0356(19) 0.0498(18) 0.0423(19) 0.0177(16) -0.0099(16) 0.0057(16)
C15 0.0351(18) 0.074(2) 0.069(2) 0.024(2) -0.0274(18) -0.0044(19)
C16 0.0179(15) 0.0531(18) 0.057(2) 0.0069(17) -0.0097(17) -0.0069(16)
C17 0.0132(14) 0.0330(14) 0.0351(16) -0.0049(14) 0.0037(13) 0.0042(13)
C18 0.0264(15) 0.0221(13) 0.0313(16) -0.0043(13) 0.0066(14) -0.0052(13)
C19 0.0375(18) 0.0545(18) 0.061(2) 0.0207(18) 0.0127(17) -0.0175(17)
C20 0.080(3) 0.061(2) 0.098(3) 0.010(2) 0.027(2) 0.006(2)
C21 0.0255(17) 0.065(2) 0.055(2) -0.0014(18) 0.0127(16) -0.0134(16)
C22 0.0336(19) 0.082(2) 0.063(2) -0.005(2) 0.0109(18) 0.0057(19)
C23 0.0316(17) 0.0266(13) 0.0400(17) 0.0120(13) 0.0036(15) 0.0002(14)
C24 0.0283(16) 0.0195(13) 0.0279(15) 0.0051(13) 0.0051(14) 0.0003(13)
C25 0.0379(17) 0.0261(14) 0.0300(16) 0.0075(13) 0.0031(15) 0.0134(14)
C26 0.0418(18) 0.0354(15) 0.0345(16) 0.0054(14) -0.0001(16) 0.0183(15)
C27 0.0243(15) 0.0375(15) 0.0296(16) 0.0012(13) 0.0025(13) 0.0105(13)
C28 0.0243(15) 0.0259(13) 0.0225(15) -0.0010(13) 0.0020(13) 0.0036(13)
C29 0.0260(16) 0.0278(14) 0.0303(16) 0.0099(13) 0.0025(14) -0.0009(13)
C30 0.067(2) 0.0382(15) 0.0234(15) 0.0029(15) 0.0047(17) 0.0129(17)
C31 0.052(2) 0.0578(19) 0.043(2) 0.0025(17) 0.0205(18) 0.0101(18)
C32 0.050(2) 0.182(4) 0.034(2) -0.001(2) 0.0093(18) 0.043(3)
C33 0.087(3) 0.106(3) 0.133(4) -0.009(3) 0.050(3) -0.010(3)
Nd2 0.01938(11) 0.03489(11) 0.02067(10) 0.000 -0.00058(11) 0.000
Cl11 0.0499(5) 0.0359(4) 0.0380(4) -0.0076(4) -0.0103(4) 0.0142(4)
Cl12 0.0262(6) 0.0333(5) 0.0433(6) 0.000 -0.0102(5) 0.000
Cl13 0.0237(5) 0.0219(4) 0.0229(5) 0.000 0.0015(4) 0.000
Cl14 0.0193(6) 0.0871(8) 0.0370(6) 0.000 -0.0019(5) 0.000
O5 0.0372(18) 0.084(2) 0.0260(16) 0.000 0.0074(14) 0.000
C42 0.045(3) 0.240(7) 0.031(3) 0.000 -0.002(3) 0.000
Cl15 0.0353(6) 0.0523(6) 0.0432(7) 0.000 -0.0026(6) 0.000
O101 0.272(7) 0.249(7) 0.142(5) 0.000 -0.013(5) 0.000
O102 0.067(3) 0.265(6) 0.164(5) 0.000 -0.008(3) 0.000
O103 0.164(4) 0.174(4) 0.100(3) 0.000 -0.024(3) 0.000
C101 0.105(5) 0.017(3) 0.029(3) 0.008(3) -0.001(4) 0.010(3)
C102 0.114(5) 0.096(5) 0.172(7) 0.000 -0.067(5) 0.000
C103 0.090(5) 0.144(6) 0.100(5) 0.000 0.002(4) 0.000

loop_
_atom_type_symbol
_atom_type_description
_atom_type_scat_dispersion_real
_atom_type_scat_dispersion_imag
_atom_type_scat_source
C C 0.0033 0.0016 'International Tables Vol C Tables 4.2.6.8 and 6.1.1.4'
H H 0.0000 0.0000 'International Tables Vol C Tables 4.2.6.8 and 6.1.1.4'
N N 0.0061 0.0033 'International Tables Vol C Tables 4.2.6.8 and 6.1.1.4'
O O 0.0106 0.0060 'International Tables Vol C Tables 4.2.6.8 and 6.1.1.4'
Cl Cl 0.1484 0.1585 'International Tables Vol C Tables 4.2.6.8 and 6.1.1.4'
Nd Nd -0.1943 3.0179 'International Tables Vol C Tables 4.2.6.8 and 6.1.1.4'

loop_
_geom_angle_atom_site_label_1
_geom_angle_atom_site_label_2
_geom_angle_atom_site_label_3
_geom_angle
_geom_angle_site_symmetry_1
_geom_angle_site_symmetry_3
_geom_angle_publ_flag
O4 Nd1 O3 92.08(9) . . ?
O4 Nd1 O1 77.99(9) . . ?
O3 Nd1 O1 72.12(6) . . ?
O4 Nd1 O2 71.62(9) . . ?
O3 Nd1 O2 66.63(5) . . ?
O1 Nd1 O2 126.81(6) . . ?
O4 Nd1 N2 128.18(10) . . ?
O3 Nd1 N2 86.03(6) . . ?
O1 Nd1 N2 147.20(6) . . ?
O2 Nd1 N2 60.24(6) . . ?
O4 Nd1 N3 149.54(10) . . ?
O3 Nd1 N3 62.33(6) . . ?
O1 Nd1 N3 78.43(6) . . ?
O2 Nd1 N3 108.67(6) . . ?
N2 Nd1 N3 69.71(6) . . ?
O4 Nd1 N1 96.20(10) . . ?
O3 Nd1 N1 128.53(6) . . ?
O1 Nd1 N1 60.37(6) . . ?
O2 Nd1 N1 161.98(6) . . ?
N2 Nd1 N1 124.59(6) . . ?
N3 Nd1 N1 88.62(6) . . ?
O4 Nd1 N4 142.84(10) . . ?
O3 Nd1 N4 125.03(5) . . ?
O1 Nd1 N4 109.23(6) . . ?
O2 Nd1 N4 121.46(6) . . ?
N2 Nd1 N4 63.76(6) . . ?
N3 Nd1 N4 64.35(6) . . ?
N1 Nd1 N4 60.89(6) . . ?
O4 Nd1 Cl2 74.47(9) . . ?
O3 Nd1 Cl2 147.03(4) . . ?
O1 Nd1 Cl2 131.22(4) . . ?
O2 Nd1 Cl2 80.50(4) . . ?
N2 Nd1 Cl2 79.64(5) . . ?
N3 Nd1 Cl2 135.99(5) . . ?
N1 Nd1 Cl2 83.46(4) . . ?
N4 Nd1 Cl2 74.14(4) . . ?
O4 Nd1 Cl1 12.40(9) . . ?
O3 Nd1 Cl1 81.98(5) . . ?
O1 Nd1 Cl1 68.07(5) . . ?
O2 Nd1 Cl1 74.17(5) . . ?
N2 Nd1 Cl1 133.88(5) . . ?
N3 Nd1 Cl1 137.16(5) . . ?
N1 Nd1 Cl1 96.86(5) . . ?
N4 Nd1 Cl1 151.70(5) . . ?
Cl2 Nd1 Cl1 86.83(3) . . ?
O4 Cl1 C41 139.7(6) . . ?
O4 Cl1 Nd1 47.1(3) . . ?
C41 Cl1 Nd1 129.3(5) . . ?
C7 O1 Nd1 119.54(17) . . ?
C18 O2 Nd1 116.54(14) . . ?
C29 O3 Nd1 122.68(15) . . ?
Cl1 O4 C41 22.4(3) . . ?
Cl1 O4 Nd1 120.5(4) . . ?
C41 O4 Nd1 123.2(3) . . ?
Cl1 C41 O4 17.9(3) . . ?
C2 N1 C6 118.4(2) . . ?
C2 N1 Nd1 122.14(16) . . ?
C6 N1 Nd1 119.26(16) . . ?
C13 N2 C17 119.9(2) . . ?
C13 N2 Nd1 122.25(16) . . ?
C17 N2 Nd1 117.62(16) . . ?
C24 N3 C28 118.1(2) . . ?
C24 N3 Nd1 118.24(15) . . ?
C28 N3 Nd1 117.28(15) . . ?
C12 N4 C23 109.48(19) . . ?
C12 N4 C1 108.37(19) . . ?
C23 N4 C1 107.64(18) . . ?
C12 N4 Nd1 111.27(14) . . ?
C23 N4 Nd1 110.12(14) . . ?
C1 N4 Nd1 109.87(14) . . ?
C7 N5 C8 117.4(2) . . ?
C7 N5 C10 124.6(2) . . ?
C8 N5 C10 117.1(2) . . ?
C18 N6 C19 116.6(2) . . ?
C18 N6 C21 126.9(2) . . ?
C19 N6 C21 116.2(2) . . ?
C29 N7 C30 126.4(2) . . ?
C29 N7 C32 116.5(2) . . ?
C30 N7 C32 117.1(2) . . ?
N4 C1 C2 109.9(2) . . ?
N1 C2 C3 121.6(2) . . ?
N1 C2 C1 116.5(2) . . ?
C3 C2 C1 121.9(2) . . ?
C4 C3 C2 119.4(2) . . ?
C3 C4 C5 119.2(2) . . ?
C4 C5 C6 119.2(3) . . ?
N1 C6 C5 122.2(2) . . ?
N1 C6 C7 110.8(2) . . ?
C5 C6 C7 126.3(2) . . ?
O1 C7 N5 121.1(2) . . ?
O1 C7 C6 116.2(2) . . ?
N5 C7 C6 122.7(2) . . ?
N5 C8 C9 113.3(2) . . ?
N5 C10 C11 112.8(2) . . ?
N4 C12 C13 113.2(2) . . ?
N2 C13 C14 121.9(2) . . ?
N2 C13 C12 117.0(2) . . ?
C14 C13 C12 120.7(2) . . ?
C15 C14 C13 118.2(3) . . ?
C16 C15 C14 119.8(3) . . ?
C15 C16 C17 119.3(3) . . ?
N2 C17 C16 120.7(2) . . ?
N2 C17 C18 110.9(2) . . ?
C16 C17 C18 127.7(2) . . ?
O2 C18 N6 120.9(2) . . ?
O2 C18 C17 115.3(2) . . ?
N6 C18 C17 123.8(2) . . ?
N6 C19 C20 111.6(3) . . ?
N6 C21 C22 112.8(2) . . ?
N4 C23 C24 111.20(19) . . ?
N3 C24 C25 122.3(2) . . ?
N3 C24 C23 115.0(2) . . ?
C25 C24 C23 122.6(2) . . ?
C26 C25 C24 119.0(2) . . ?
C25 C26 C27 119.7(3) . . ?
C28 C27 C26 118.3(2) . . ?
N3 C28 C27 122.5(2) . . ?
N3 C28 C29 111.8(2) . . ?
C27 C28 C29 125.3(2) . . ?
O3 C29 N7 121.5(2) . . ?
O3 C29 C28 116.6(2) . . ?
N7 C29 C28 121.8(2) . . ?
N7 C30 C31 113.0(2) . . ?
C33 C32 N7 102.3(3) . . ?
O5 Nd2 Cl12 90.60(7) . . ?
O5 Nd2 Cl11 90.878(17) . 7_575 ?
Cl12 Nd2 Cl11 85.359(16) . 7_575 ?
O5 Nd2 Cl11 90.878(17) . . ?
Cl12 Nd2 Cl11 85.360(16) . . ?
Cl11 Nd2 Cl11 170.57(3) 7_575 . ?
O5 Nd2 Cl13 171.45(7) . . ?
Cl12 Nd2 Cl13 97.95(3) . . ?
Cl11 Nd2 Cl13 89.820(17) 7_575 . ?
Cl11 Nd2 Cl13 89.820(17) . . ?
O5 Nd2 Cl14 84.05(7) . . ?
Cl12 Nd2 Cl14 174.65(3) . . ?
Cl11 Nd2 Cl14 94.698(16) 7_575 . ?
Cl11 Nd2 Cl14 94.697(16) . . ?
Cl13 Nd2 Cl14 87.40(3) . . ?
C42 O5 Nd2 127.5(3) . . ?
C101 O101 C101 109.0(7) . 7_565 ?

loop_
_geom_bond_atom_site_label_1
_geom_bond_atom_site_label_2
_geom_bond_distance
_geom_bond_site_symmetry_2
_geom_bond_publ_flag
Nd1 O4 2.424(3) . ?
Nd1 O3 2.5070(16) . ?
Nd1 O1 2.5078(18) . ?
Nd1 O2 2.5168(16) . ?
Nd1 N2 2.616(2) . ?
Nd1 N3 2.6458(19) . ?
Nd1 N1 2.6554(19) . ?
Nd1 N4 2.738(2) . ?
Nd1 Cl2 2.7739(7) . ?
Nd1 Cl1 2.8516(14) . ?
Cl1 O4 0.711(4) . ?
Cl1 C41 0.880(6) . ?
O1 C7 1.263(3) . ?
O2 C18 1.254(3) . ?
O3 C29 1.257(3) . ?
O4 C41 1.495(7) . ?
N1 C2 1.339(3) . ?
N1 C6 1.354(3) . ?
N2 C13 1.330(3) . ?
N2 C17 1.356(3) . ?
N3 C24 1.349(3) . ?
N3 C28 1.362(3) . ?
N4 C12 1.477(3) . ?
N4 C23 1.481(3) . ?
N4 C1 1.498(3) . ?
N5 C7 1.342(3) . ?
N5 C8 1.476(3) . ?
N5 C10 1.478(3) . ?
N6 C18 1.325(3) . ?
N6 C19 1.483(4) . ?
N6 C21 1.488(3) . ?
N7 C29 1.329(3) . ?
N7 C30 1.478(3) . ?
N7 C32 1.613(4) . ?
C1 C2 1.498(3) . ?
C2 C3 1.406(3) . ?
C3 C4 1.364(4) . ?
C4 C5 1.380(4) . ?
C5 C6 1.381(3) . ?
C6 C7 1.508(4) . ?
C8 C9 1.506(4) . ?
C10 C11 1.522(4) . ?
C12 C13 1.519(4) . ?
C13 C14 1.387(4) . ?
C14 C15 1.385(4) . ?
C15 C16 1.376(4) . ?
C16 C17 1.380(4) . ?
C17 C18 1.522(4) . ?
C19 C20 1.520(4) . ?
C21 C22 1.515(4) . ?
C23 C24 1.508(4) . ?
C24 C25 1.385(3) . ?
C25 C26 1.380(4) . ?
C26 C27 1.394(4) . ?
C27 C28 1.383(3) . ?
C28 C29 1.497(3) . ?
C30 C31 1.538(4) . ?
C32 C33 1.395(5) . ?
Nd2 O5 2.457(3) . ?
Nd2 Cl12 2.7138(10) . ?
Nd2 Cl11 2.7163(7) 7_575 ?
Nd2 Cl11 2.7163(7) . ?
Nd2 Cl13 2.7244(9) . ?
Nd2 Cl14 2.7518(11) . ?
O5 C42 1.413(5) . ?
O101 C101 1.260(6) . ?
O101 C101 1.260(6) 7_565 ?
O102 C102 1.339(8) . ?
O103 C103 1.425(8) . ?
